data_7035023
loop_
_publ_author_name
'Suzuki, Kosuke'
'Sato, Rinta'
'Minato, Takuo'
'Shinoe, Masahiro'
'Yamaguchi, Kazuya'
'Mizuno, Noritaka'

_publ_section_title
;
 A cascade approach to hetero-pentanuclear manganese-oxide clusters in
 polyoxometalates and their single-molecule magnet properties.
;
_journal_issue 32
_journal_name_full 'Dalton transactions (Cambridge, England : 2003)'
_journal_page_first 14220
_journal_page_last 14226
_journal_paper_doi 10.1039/c5dt01363a
_journal_volume 44
_journal_year 2015
_chemical_formula_sum 'C118 Cl6 Mn5 N7 O70 Si2 W18'
_chemical_formula_weight 6488.13
_space_group_crystal_system triclinic
_space_group_IT_number 2
_space_group_name_Hall '-P 1'
_space_group_name_H-M_alt 'P -1'
_symmetry_space_group_name_Hall '-P 1'
_symmetry_space_group_name_H-M 'P -1'
_atom_sites_solution_hydrogens none
_audit_creation_method SHELXL-2014/6
_audit_update_record
;
2015-02-13 deposited with the CCDC.
2015-05-07 downloaded from the CCDC.
;
_cell_angle_alpha 102.5990(5)
_cell_angle_beta 96.6992(5)
_cell_angle_gamma 93.5217(6)
_cell_formula_units_Z 2
_cell_length_a 14.3048(2)
_cell_length_b 20.0807(2)
_cell_length_c 34.0794(4)
_cell_measurement_temperature 123(2)
_cell_volume 9450.2(2)
_computing_cell_refinement HKL2000
_computing_data_collection 'Rigaku CrystalClear'
_computing_data_reduction HKL2000
_computing_structure_refinement 'SHELXL-2014/6 (Sheldrick, 2014)'
_computing_structure_solution 'SHELXS-97 (Sheldrick, 1990)'
_diffrn_ambient_temperature 123(2)
_diffrn_measured_fraction_theta_full 0.960
_diffrn_measured_fraction_theta_max 0.932
_diffrn_radiation_type MoK\a
_diffrn_radiation_wavelength 0.71069
_diffrn_reflns_av_unetI/netI 0.0800
_diffrn_reflns_Laue_measured_fraction_full 0.960
_diffrn_reflns_Laue_measured_fraction_max 0.932
_diffrn_reflns_number 49331
_diffrn_reflns_point_group_measured_fraction_full 0.960
_diffrn_reflns_point_group_measured_fraction_max 0.932
_diffrn_reflns_theta_full 28.000
_diffrn_reflns_theta_max 29.560
_diffrn_reflns_theta_min 1.424
_exptl_absorpt_coefficient_mu 11.394
_exptl_absorpt_correction_T_max 0.322
_exptl_absorpt_correction_T_min 0.220
_exptl_absorpt_correction_type empirical
_exptl_absorpt_process_details 'HKL2000 DENZO SCALEPACK'
_exptl_crystal_colour 'dark green'
_exptl_crystal_density_diffrn 2.280
_exptl_crystal_density_method 'not measured'
_exptl_crystal_description plate
_exptl_crystal_F_000 5808
_exptl_crystal_size_max 0.200
_exptl_crystal_size_mid 0.200
_exptl_crystal_size_min 0.200
_refine_diff_density_max 5.109
_refine_diff_density_min -2.752
_refine_diff_density_rms 0.366
_refine_ls_extinction_method none
_refine_ls_goodness_of_fit_ref 1.024
_refine_ls_hydrogen_treatment none
_refine_ls_matrix_type full
_refine_ls_number_parameters 1380
_refine_ls_number_reflns 49331
_refine_ls_number_restraints 66
_refine_ls_restrained_S_all 1.024
_refine_ls_R_factor_all 0.1358
_refine_ls_R_factor_gt 0.0787
_refine_ls_shift/su_max 0.001
_refine_ls_shift/su_mean 0.000
_refine_ls_structure_factor_coef Fsqd
_refine_ls_weighting_details 'w=1/[\s^2^(Fo^2^)+(0.0294P)^2^+569.9957P] where P=(Fo^2^+2Fc^2^)/3'
_refine_ls_weighting_scheme calc
_refine_ls_wR_factor_gt 0.1495
_refine_ls_wR_factor_ref 0.1790
_reflns_Friedel_coverage 0.000
_reflns_number_gt 30531
_reflns_number_total 49331
_reflns_threshold_expression 'I > 2\s(I)'
_cod_data_source_file c5dt01363a2.cif
_cod_data_source_block shelx
_cod_depositor_comments 'Adding full bibliography for 7035023--7035031.cif.'
_cod_database_code 7035023
_shelx_space_group_comment
;
The symmetry employed for this shelxl refinement is uniquely defined
by the following loop, which should always be used as a source of
symmetry information in preference to the above space-group names.
They are only intended as comments.
;
_shelx_estimated_absorpt_t_min 0.210
_shelx_estimated_absorpt_t_max 0.397
_shelxl_version_number 2014/6

loop_
_space_group_symop_operation_xyz
'x, y, z'
'-x, -y, -z'

loop_
_atom_site_label
_atom_site_type_symbol
_atom_site_fract_x
_atom_site_fract_y
_atom_site_fract_z
_atom_site_U_iso_or_equiv
_atom_site_adp_type
_atom_site_occupancy
_atom_site_site_symmetry_order
_atom_site_calc_flag
_atom_site_refinement_flags_posn
_atom_site_refinement_flags_adp
W1 W 0.55412(5) 0.32835(3) 0.78962(2) 0.02370(14) Uani 1 1 d . .
W2 W 0.52307(5) 0.22347(3) 0.69684(2) 0.02376(14) Uani 1 1 d . .
W3 W 0.30418(5) 0.21953(4) 0.62749(2) 0.02729(15) Uani 1 1 d . .
W4 W 0.13742(5) 0.32266(3) 0.65607(2) 0.02563(14) Uani 1 1 d . .
W5 W 0.17296(5) 0.43905(3) 0.75909(2) 0.02501(14) Uani 1 1 d . .
W6 W 0.36857(5) 0.43951(3) 0.82224(2) 0.02822(15) Uani 1 1 d . .
W7 W 0.51403(5) 0.47601(3) 0.74391(2) 0.02572(14) Uani 1 1 d . .
W8 W 0.48425(5) 0.37095(3) 0.65071(2) 0.02493(14) Uani 1 1 d . .
W9 W 0.31358(5) 0.47336(3) 0.67983(2) 0.02369(14) Uani 1 1 d . .
W10 W 0.25479(4) 0.17928(3) 0.83355(2) 0.02169(13) Uani 1 1 d . .
W11 W 0.22055(4) 0.07507(3) 0.74073(2) 0.02079(13) Uani 1 1 d . .
W12 W 0.40201(5) -0.03759(3) 0.70629(2) 0.02384(14) Uani 1 1 d . .
W13 W 0.59878(4) -0.03983(3) 0.76880(2) 0.02131(13) Uani 1 1 d . .
W14 W 0.64004(5) 0.07613(3) 0.87172(2) 0.02374(14) Uani 1 1 d . .
W15 W 0.47483(5) 0.17925(4) 0.90169(2) 0.02666(15) Uani 1 1 d . .
W16 W 0.29083(5) 0.03043(3) 0.87865(2) 0.02448(14) Uani 1 1 d . .
W17 W 0.25846(5) -0.07515(3) 0.78499(2) 0.02320(14) Uani 1 1 d . .
W18 W 0.45930(5) -0.07229(3) 0.84842(2) 0.02284(13) Uani 1 1 d . .
Mn1 Mn 0.38859(17) 0.20124(12) 0.76482(7) 0.0188(4) Uani 1 1 d . .
Mn2 Mn 0.55783(17) 0.09169(13) 0.73323(7) 0.0248(5) Uani 1 1 d . .
Mn3 Mn 0.59153(17) 0.19979(13) 0.82998(8) 0.0260(5) Uani 1 1 d . .
Mn4 Mn 0.21909(17) 0.30829(14) 0.79496(8) 0.0282(6) Uani 1 1 d . .
Mn5 Mn 0.18566(17) 0.19863(12) 0.69806(8) 0.0239(5) Uani 1 1 d . .
Si1 Si 0.3490(3) 0.3340(2) 0.72337(13) 0.0171(8) Uani 1 1 d . .
Si2 Si 0.4259(3) 0.0674(2) 0.80531(12) 0.0154(8) Uani 1 1 d . .
O1 O 0.4996(8) 0.2433(6) 0.8021(3) 0.028(3) Uani 1 1 d . .
O2 O 0.4749(7) 0.1603(5) 0.7281(3) 0.024(2) Uani 1 1 d . .
O3 O 0.2245(9) 0.1596(6) 0.6471(3) 0.030(3) Uani 1 1 d . .
O4 O 0.0924(8) 0.2426(6) 0.6700(4) 0.027(3) Uani 1 1 d . .
O5 O 0.1314(8) 0.3747(6) 0.7871(3) 0.025(2) Uani 1 1 d . .
O6 O 0.2878(8) 0.3750(6) 0.8385(3) 0.028(3) Uani 1 1 d . .
O7 O 0.6517(9) 0.3389(7) 0.8247(4) 0.041(3) Uani 1 1 d . .
O8 O 0.6021(8) 0.1699(7) 0.6766(4) 0.040(3) Uani 1 1 d . .
O9 O 0.3114(10) 0.1709(7) 0.5806(4) 0.040(3) Uani 1 1 d . .
O10 O 0.0405(8) 0.3388(7) 0.6267(4) 0.037(3) Uani 1 1 d . .
O11 O 0.0849(9) 0.4925(6) 0.7645(4) 0.035(3) Uani 1 1 d . .
O12 O 0.4066(9) 0.4939(6) 0.8679(4) 0.037(3) Uani 1 1 d . .
O13 O 0.6041(7) 0.2718(6) 0.7459(4) 0.028(3) Uani 1 1 d . .
O14 O 0.4127(8) 0.1971(6) 0.6595(3) 0.030(3) Uani 1 1 d . .
O15 O 0.1994(9) 0.2693(6) 0.6140(4) 0.033(3) Uani 1 1 d . .
O16 O 0.1252(8) 0.3763(6) 0.7081(4) 0.031(3) Uani 1 1 d . .
O17 O 0.2622(8) 0.4844(6) 0.8049(3) 0.026(2) Uani 1 1 d . .
O18 O 0.4643(8) 0.3766(6) 0.8177(3) 0.029(3) Uani 1 1 d . .
O19 O 0.4276(7) 0.2866(5) 0.7385(3) 0.020(2) Uani 1 1 d . .
O20 O 0.2718(7) 0.2855(5) 0.6881(3) 0.023(2) Uani 1 1 d . .
O21 O 0.2977(7) 0.3698(5) 0.7613(3) 0.021(2) Uani 1 1 d . .
O22 O 0.3993(7) 0.3919(5) 0.7053(3) 0.022(2) Uani 1 1 d . .
O23 O 0.5698(8) 0.4012(6) 0.7645(3) 0.028(3) Uani 1 1 d . .
O24 O 0.5400(8) 0.3010(6) 0.6753(4) 0.029(3) Uani 1 1 d . .
O25 O 0.3858(8) 0.3014(6) 0.6272(3) 0.029(3) Uani 1 1 d . .
O26 O 0.2262(8) 0.3990(6) 0.6528(4) 0.028(3) Uani 1 1 d . .
O27 O 0.2509(8) 0.4815(5) 0.7253(3) 0.025(2) Uani 1 1 d . .
O28 O 0.4380(8) 0.4804(6) 0.7860(4) 0.029(3) Uani 1 1 d . .
O29 O 0.5608(8) 0.4382(6) 0.6932(4) 0.031(3) Uani 1 1 d . .
O30 O 0.4032(8) 0.4394(6) 0.6416(4) 0.031(3) Uani 1 1 d . .
O31 O 0.4260(8) 0.5211(6) 0.7151(4) 0.031(3) Uani 1 1 d . .
O32 O 0.5988(9) 0.5428(6) 0.7637(4) 0.041(3) Uani 1 1 d . .
O33 O 0.5500(8) 0.3692(6) 0.6120(4) 0.033(3) Uani 1 1 d . .
O34 O 0.2761(9) 0.5395(6) 0.6591(4) 0.035(3) Uani 1 1 d . .
O35 O 0.3034(7) 0.2419(5) 0.8020(3) 0.022(2) Uani 1 1 d . .
O36 O 0.2772(7) 0.1581(5) 0.7275(3) 0.022(2) Uani 1 1 d . .
O37 O 0.4844(8) 0.0255(6) 0.6897(3) 0.028(3) Uani 1 1 d . .
O38 O 0.6405(8) 0.0231(6) 0.7395(4) 0.027(2) Uani 1 1 d . .
O39 O 0.6862(7) 0.1564(6) 0.8576(3) 0.025(2) Uani 1 1 d . .
O40 O 0.5557(8) 0.2389(5) 0.8810(3) 0.025(2) Uani 1 1 d . .
O41 O 0.1784(8) 0.2340(6) 0.8548(4) 0.029(3) Uani 1 1 d . .
O42 O 0.1236(9) 0.0678(6) 0.7050(4) 0.038(3) Uani 1 1 d . .
O43 O 0.3635(9) -0.0907(6) 0.6603(4) 0.034(3) Uani 1 1 d . .
O44 O 0.6827(7) -0.0969(5) 0.7629(3) 0.024(2) Uani 1 1 d . .
O45 O 0.7390(8) 0.0599(6) 0.8996(3) 0.032(3) Uani 1 1 d . .
O46 O 0.4695(8) 0.2300(6) 0.9491(3) 0.029(3) Uani 1 1 d . .
O47 O 0.1719(8) 0.1342(5) 0.7852(3) 0.025(2) Uani 1 1 d . .
O48 O 0.3083(7) 0.0259(6) 0.7109(3) 0.024(2) Uani 1 1 d . .
O49 O 0.5071(8) -0.0842(5) 0.7225(3) 0.027(2) Uani 1 1 d . .
O50 O 0.6492(7) 0.0222(5) 0.8196(3) 0.021(2) Uani 1 1 d . .
O51 O 0.5803(8) 0.1312(6) 0.9147(3) 0.029(3) Uani 1 1 d . .
O52 O 0.3656(7) 0.2040(5) 0.8701(3) 0.025(2) Uani 1 1 d . .
O53 O 0.3485(7) 0.1162(5) 0.7907(3) 0.020(2) Uani 1 1 d . .
O54 O 0.4777(7) 0.0322(5) 0.7671(3) 0.020(2) Uani 1 1 d . .
O55 O 0.5042(7) 0.1130(6) 0.8408(3) 0.023(2) Uani 1 1 d . .
O56 O 0.3738(7) 0.0081(5) 0.8230(3) 0.023(2) Uani 1 1 d . .
O57 O 0.2357(8) 0.1018(6) 0.8543(3) 0.025(2) Uani 1 1 d . .
O58 O 0.2028(7) 0.0012(6) 0.7645(3) 0.025(2) Uani 1 1 d . .
O59 O 0.3322(8) -0.0787(6) 0.7427(4) 0.028(3) Uani 1 1 d . .
O60 O 0.5180(8) -0.0808(6) 0.8015(4) 0.028(3) Uani 1 1 d . .
O61 O 0.5490(8) -0.0002(6) 0.8746(4) 0.028(3) Uani 1 1 d . .
O62 O 0.3904(8) 0.0997(6) 0.9021(3) 0.029(3) Uani 1 1 d . .
O63 O 0.2123(8) -0.0365(6) 0.8358(3) 0.028(3) Uani 1 1 d . .
O64 O 0.3449(8) -0.1209(6) 0.8130(3) 0.028(3) Uani 1 1 d . .
O65 O 0.3719(8) -0.0387(6) 0.8864(3) 0.027(2) Uani 1 1 d . .
O66 O 0.2265(10) 0.0307(7) 0.9170(4) 0.040(3) Uani 1 1 d . .
O67 O 0.1729(8) -0.1404(6) 0.7649(4) 0.034(3) Uani 1 1 d . .
O68 O 0.4959(9) -0.1402(7) 0.8674(4) 0.035(3) Uani 1 1 d . .
O1H O 0.1406(9) 0.2478(6) 0.7479(4) 0.034(3) Uani 1 1 d . .
O2H O 0.6371(9) 0.1523(6) 0.7794(4) 0.037(3) Uani 1 1 d . .
N101 N 0.2265(11) 0.3848(8) 0.9588(5) 0.034(3) Uiso 1 1 d . .
C101 C 0.3297(14) 0.4159(10) 0.9690(6) 0.038(4) Uiso 1 1 d . .
C102 C 0.3927(14) 0.3892(10) 0.9358(6) 0.042(5) Uiso 1 1 d . .
C103 C 0.4889(19) 0.4324(14) 0.9492(8) 0.065(7) Uiso 1 1 d . .
C104 C 0.560(2) 0.4084(15) 0.9221(9) 0.076(8) Uiso 1 1 d . .
C111 C 0.1775(15) 0.4038(11) 0.9208(6) 0.044(5) Uiso 1 1 d . .
C112 C 0.1853(15) 0.4772(11) 0.9212(6) 0.046(5) Uiso 1 1 d . .
C113 C 0.1177(16) 0.4890(12) 0.8848(7) 0.051(5) Uiso 1 1 d . .
C114 C 0.138(2) 0.5619(14) 0.8779(9) 0.070(7) Uiso 1 1 d . .
C121 C 0.1830(15) 0.4142(11) 0.9972(6) 0.045(5) Uiso 1 1 d . .
C122 C 0.0736(15) 0.4004(11) 0.9916(6) 0.045(5) Uiso 1 1 d . .
C123 C 0.0372(19) 0.4122(14) 1.0331(8) 0.066(7) Uiso 1 1 d . .
C124 C 0.056(2) 0.3496(15) 1.0541(9) 0.077(8) Uiso 1 1 d . .
C131 C 0.2192(13) 0.3056(9) 0.9506(6) 0.035(4) Uiso 1 1 d . .
C132 C 0.2734(14) 0.2751(10) 0.9826(6) 0.039(4) Uiso 1 1 d . .
C133 C 0.2520(15) 0.1968(11) 0.9707(6) 0.043(5) Uiso 1 1 d . .
C134 C 0.1581(18) 0.1750(13) 0.9865(8) 0.060(6) Uiso 1 1 d . .
N201 N -0.0658(10) -0.0111(7) 0.7951(4) 0.031(3) Uiso 1 1 d . .
C201 C -0.0209(13) -0.0731(10) 0.7740(6) 0.036(4) Uiso 1 1 d . .
C202 C -0.0928(16) -0.1361(12) 0.7533(7) 0.050(5) Uiso 1 1 d . .
C203 C -0.0432(16) -0.1983(12) 0.7351(7) 0.051(5) Uiso 1 1 d . .
C204 C -0.116(2) -0.2612(17) 0.7190(10) 0.089(9) Uiso 1 1 d . .
C211 C -0.1332(13) 0.0132(9) 0.7653(6) 0.035(4) Uiso 1 1 d . .
C212 C -0.0871(15) 0.0488(11) 0.7356(7) 0.046(5) Uiso 1 1 d . .
C213 C -0.1633(17) 0.0728(12) 0.7071(7) 0.055(6) Uiso 1 1 d . .
C214 C -0.115(2) 0.1056(14) 0.6757(9) 0.071(7) Uiso 1 1 d . .
C221 C 0.0163(13) 0.0413(9) 0.8160(5) 0.033(4) Uiso 1 1 d . .
C222 C -0.0144(14) 0.1092(10) 0.8383(6) 0.040(4) Uiso 1 1 d . .
C223 C -0.0021(15) 0.1203(11) 0.8838(6) 0.044(5) Uiso 1 1 d . .
C224 C -0.0387(17) 0.1908(12) 0.9028(7) 0.056(6) Uiso 1 1 d . .
C231 C -0.1238(12) -0.0305(9) 0.8273(5) 0.029(4) Uiso 1 1 d . .
C232 C -0.0693(14) -0.0671(10) 0.8559(6) 0.042(5) Uiso 1 1 d . .
C233 C -0.1315(18) -0.0760(13) 0.8885(8) 0.059(6) Uiso 1 1 d . .
C234 C -0.073(2) -0.1067(14) 0.9210(9) 0.071(7) Uiso 1 1 d . .
N301 N 0.8370(16) 0.3792(12) 0.7144(7) 0.0698(18) Uiso 1 1 d . U
C301 C 0.899(2) 0.3337(14) 0.7344(8) 0.069(2) Uiso 1 1 d . U
C302 C 0.8411(19) 0.2823(14) 0.7522(8) 0.069(2) Uiso 1 1 d . U
C303 C 0.9079(19) 0.2526(14) 0.7828(8) 0.069(2) Uiso 1 1 d . U
C304 C 0.9419(19) 0.3020(14) 0.8219(8) 0.069(3) Uiso 1 1 d . U
C311 C 0.787(2) 0.4274(15) 0.7454(9) 0.071(2) Uiso 1 1 d . U
C312 C 0.851(2) 0.4679(15) 0.7819(9) 0.073(2) Uiso 1 1 d . U
C313 C 0.797(2) 0.5124(15) 0.8101(9) 0.075(2) Uiso 1 1 d . U
C314 C 0.862(2) 0.5494(15) 0.8458(9) 0.078(3) Uiso 1 1 d . U
C321 C 0.908(2) 0.4240(14) 0.6969(9) 0.070(2) Uiso 1 1 d . U
C322 C 0.860(2) 0.4785(15) 0.6776(9) 0.070(2) Uiso 1 1 d . U
C323 C 0.929(2) 0.5079(14) 0.6531(9) 0.070(2) Uiso 1 1 d . U
C324 C 1.020(2) 0.5452(15) 0.6781(9) 0.072(3) Uiso 1 1 d . U
C331 C 0.7648(19) 0.3356(14) 0.6807(9) 0.069(2) Uiso 1 1 d . U
C332 C 0.8040(19) 0.2925(14) 0.6463(8) 0.069(2) Uiso 1 1 d . U
C333 C 0.7212(19) 0.2503(14) 0.6146(8) 0.069(2) Uiso 1 1 d . U
C334 C 0.7616(19) 0.2041(14) 0.5787(8) 0.069(3) Uiso 1 1 d . U
N401 N 0.2579(19) -0.0461(14) 0.5606(8) 0.090(2) Uiso 1 1 d . U
C401 C 0.339(2) 0.0056(17) 0.5890(10) 0.089(2) Uiso 1 1 d . U
C402 C 0.429(2) 0.0041(17) 0.5696(10) 0.089(3) Uiso 1 1 d . U
C403 C 0.501(2) 0.0552(17) 0.5976(10) 0.088(3) Uiso 1 1 d . U
C404 C 0.598(2) 0.0563(17) 0.5844(10) 0.089(3) Uiso 1 1 d . U
C411 C 0.171(2) -0.0362(17) 0.5754(10) 0.090(2) Uiso 1 1 d . U
C412 C 0.159(2) -0.0514(17) 0.6143(10) 0.090(3) Uiso 1 1 d . U
C413 C 0.047(2) -0.0614(17) 0.6243(10) 0.090(3) Uiso 1 1 d . U
C414 C 0.050(2) -0.0952(17) 0.6586(10) 0.090(3) Uiso 1 1 d . U
C421 C 0.288(2) -0.1252(18) 0.5597(10) 0.091(2) Uiso 1 1 d . U
C422 C 0.214(2) -0.1816(18) 0.5426(10) 0.092(3) Uiso 1 1 d . U
C423 C 0.258(2) -0.2454(18) 0.5425(10) 0.092(3) Uiso 1 1 d . U
C424 C 0.172(2) -0.3070(18) 0.5284(10) 0.094(3) Uiso 1 1 d . U
C431 C 0.254(2) -0.0406(18) 0.5142(10) 0.091(2) Uiso 1 1 d . U
C432 C 0.226(2) 0.0258(18) 0.5084(10) 0.091(3) Uiso 1 1 d . U
C433 C 0.236(2) 0.0401(18) 0.4650(11) 0.092(3) Uiso 1 1 d . U
C434 C 0.201(2) 0.0889(18) 0.4515(11) 0.093(3) Uiso 1 1 d . U
N501 N -0.5290(13) -0.2876(9) 0.7427(6) 0.051(4) Uiso 1 1 d . .
C501 C -0.5940(15) -0.2416(11) 0.7239(6) 0.045(5) Uiso 1 1 d . .
C502 C -0.6872(19) -0.2786(14) 0.6998(8) 0.067(7) Uiso 1 1 d . .
C503 C -0.733(2) -0.2355(15) 0.6732(9) 0.072(7) Uiso 1 1 d . .
C504 C -0.831(2) -0.2751(17) 0.6511(10) 0.089(9) Uiso 1 1 d . .
C511 C -0.4502(16) -0.2398(11) 0.7731(7) 0.050(5) Uiso 1 1 d . .
C512 C -0.375(2) -0.2795(16) 0.7901(10) 0.083(9) Uiso 1 1 d . .
C513 C -0.304(2) -0.2252(15) 0.8211(9) 0.075(8) Uiso 1 1 d . .
C514 C -0.220(3) -0.262(2) 0.8389(13) 0.127(14) Uiso 1 1 d . .
C521 C -0.4860(16) -0.3380(11) 0.7098(7) 0.049(5) Uiso 1 1 d . .
C522 C -0.420(2) -0.3032(16) 0.6872(9) 0.080(8) Uiso 1 1 d . .
C523 C -0.393(3) -0.360(2) 0.6506(13) 0.118(13) Uiso 1 1 d . .
C524 C -0.324(3) -0.4036(19) 0.6696(11) 0.104(11) Uiso 1 1 d . .
C531 C -0.5825(15) -0.3320(11) 0.7652(6) 0.044(5) Uiso 1 1 d . .
C532 C -0.6276(17) -0.2929(12) 0.8001(7) 0.054(6) Uiso 1 1 d . .
C533 C -0.7021(17) -0.3419(12) 0.8125(7) 0.055(6) Uiso 1 1 d . .
C534 C -0.794(2) -0.3551(15) 0.7820(9) 0.072(8) Uiso 1 1 d . .
N601 N -0.6581(13) -0.1687(10) 0.9552(6) 0.052(5) Uiso 1 1 d . .
C601 C -0.631(3) -0.2325(19) 0.9662(11) 0.098(11) Uiso 1 1 d . .
C602 C -0.570(3) -0.271(2) 0.9363(13) 0.121(13) Uiso 1 1 d . .
C603 C -0.546(4) -0.339(3) 0.9596(16) 0.17(2) Uiso 1 1 d . .
C604 C -0.642(4) -0.389(3) 0.9528(16) 0.155(18) Uiso 1 1 d . .
C611 C -0.5693(13) -0.1203(9) 0.9568(6) 0.035(4) Uiso 1 1 d . .
C612 C -0.4966(16) -0.1115(12) 0.9953(7) 0.050(5) Uiso 1 1 d . .
C613 C -0.4088(17) -0.0674(13) 0.9901(7) 0.058(6) Uiso 1 1 d . .
C614 C -0.3551(18) -0.1049(13) 0.9549(8) 0.063(7) Uiso 1 1 d . .
C621 C -0.7083(14) -0.1798(10) 0.9125(6) 0.040(4) Uiso 1 1 d . .
C622 C -0.8033(15) -0.2227(11) 0.9040(7) 0.047(5) Uiso 1 1 d . .
C623 C -0.8580(17) -0.2093(12) 0.8652(7) 0.054(6) Uiso 1 1 d . .
C624 C -0.949(2) -0.2578(14) 0.8511(9) 0.071(7) Uiso 1 1 d . .
C631 C -0.722(2) -0.1307(16) 0.9892(10) 0.083(9) Uiso 1 1 d . .
C632 C -0.773(2) -0.0750(15) 0.9771(9) 0.072(7) Uiso 1 1 d . .
C633 C -0.844(3) -0.041(2) 1.0073(13) 0.124(14) Uiso 1 1 d . .
C634 C -0.904(3) -0.0887(19) 1.0169(11) 0.102(11) Uiso 1 1 d . .
N701 N 0.3050(18) 0.3696(12) 0.5239(7) 0.105(6) Uiso 1 1 d D U
C701 C 0.3324(19) 0.2996(15) 0.5291(9) 0.108(7) Uiso 1 1 d D U
C702 C 0.4034(17) 0.2685(10) 0.5042(10) 0.122(8) Uiso 1 1 d D U
C703 C 0.4274(17) 0.1990(12) 0.5073(9) 0.132(10) Uiso 1 1 d D U
C704 C 0.517(2) 0.210(3) 0.5350(11) 0.167(15) Uiso 1 1 d D U
C711 C 0.2766(19) 0.3728(14) 0.4800(9) 0.098(7) Uiso 1 1 d D U
C712 C 0.1949(18) 0.3200(16) 0.4581(6) 0.102(7) Uiso 1 1 d D U
C713 C 0.1685(18) 0.3313(17) 0.4153(6) 0.114(9) Uiso 1 1 d D U
C714 C 0.079(2) 0.2847(18) 0.3953(13) 0.140(13) Uiso 1 1 d D U
C721 C 0.3831(16) 0.4262(19) 0.5435(12) 0.128(8) Uiso 1 1 d D U
C722 C 0.4940(11) 0.407(2) 0.5309(13) 0.155(10) Uiso 1 1 d D U
C723 C 0.6003(12) 0.458(2) 0.5400(14) 0.166(11) Uiso 1 1 d D U
C724 C 0.7071(19) 0.432(2) 0.5584(14) 0.173(16) Uiso 1 1 d D U
C731 C 0.221(2) 0.3772(12) 0.5474(12) 0.120(8) Uiso 1 1 d D U
C732 C 0.1951(15) 0.4572(12) 0.5509(12) 0.142(9) Uiso 1 1 d D U
C733 C 0.0897(16) 0.4507(13) 0.5657(12) 0.154(11) Uiso 1 1 d D U
C734 C 0.072(4) 0.5325(13) 0.5711(17) 0.178(16) Uiso 1 1 d D U
C11 C -0.7525(16) -0.2918(11) 1.0556(7) 0.049(5) Uiso 1 1 d . .
C12 C -0.7758(17) -0.3236(12) 1.0881(7) 0.056(6) Uiso 1 1 d . .
Cl11 Cl -0.8396(7) -0.2895(5) 1.0149(3) 0.100(3) Uiso 1 1 d . .
Cl12 Cl -0.8423(8) -0.4057(6) 1.0702(3) 0.121(3) Uiso 1 1 d . .
C21 C -0.422(3) -0.120(2) 0.6293(12) 0.106(11) Uiso 1 1 d . .
C22 C -0.345(3) -0.1120(18) 0.6608(11) 0.096(10) Uiso 1 1 d . .
Cl21 Cl -0.4540(12) -0.2037(9) 0.6019(5) 0.185(6) Uiso 1 1 d . .
Cl22 Cl -0.2396(12) -0.1439(9) 0.6472(5) 0.195(6) Uiso 1 1 d . .
C31 C -0.040(2) -0.1633(17) 0.4316(10) 0.089(9) Uiso 1 1 d . .
C32 C -0.016(3) -0.219(2) 0.4524(13) 0.116(13) Uiso 1 1 d . .
Cl31 Cl 0.0282(7) -0.0808(5) 0.4529(3) 0.109(3) Uiso 1 1 d . .
Cl32 Cl -0.0307(9) -0.2058(7) 0.5025(4) 0.147(4) Uiso 1 1 d . .

loop_
_atom_site_aniso_label
_atom_site_aniso_U_11
_atom_site_aniso_U_22
_atom_site_aniso_U_33
_atom_site_aniso_U_23
_atom_site_aniso_U_13
_atom_site_aniso_U_12
W1 0.0181(3) 0.0224(3) 0.0305(3) 0.0086(3) -0.0008(3) -0.0004(2)
W2 0.0216(3) 0.0244(3) 0.0285(3) 0.0099(3) 0.0076(3) 0.0052(3)
W3 0.0326(4) 0.0286(3) 0.0196(3) 0.0033(3) 0.0030(3) 0.0026(3)
W4 0.0214(3) 0.0267(3) 0.0284(3) 0.0090(3) -0.0038(3) 0.0025(3)
W5 0.0214(3) 0.0231(3) 0.0318(3) 0.0067(3) 0.0050(3) 0.0074(3)
W6 0.0297(4) 0.0228(3) 0.0281(3) -0.0021(3) 0.0023(3) 0.0020(3)
W7 0.0215(3) 0.0181(3) 0.0374(4) 0.0078(3) 0.0024(3) -0.0015(2)
W8 0.0240(3) 0.0261(3) 0.0291(3) 0.0129(3) 0.0085(3) 0.0034(3)
W9 0.0218(3) 0.0197(3) 0.0315(3) 0.0104(3) 0.0023(3) 0.0028(2)
W10 0.0202(3) 0.0242(3) 0.0222(3) 0.0069(2) 0.0050(2) 0.0040(2)
W11 0.0174(3) 0.0213(3) 0.0235(3) 0.0059(2) 0.0011(2) 0.0009(2)
W12 0.0220(3) 0.0219(3) 0.0239(3) -0.0012(2) -0.0002(3) 0.0026(3)
W13 0.0172(3) 0.0200(3) 0.0273(3) 0.0056(2) 0.0038(2) 0.0037(2)
W14 0.0190(3) 0.0269(3) 0.0241(3) 0.0055(3) -0.0027(3) 0.0048(3)
W15 0.0274(4) 0.0332(4) 0.0182(3) 0.0032(3) 0.0008(3) 0.0080(3)
W16 0.0250(3) 0.0284(3) 0.0253(3) 0.0132(3) 0.0096(3) 0.0063(3)
W17 0.0177(3) 0.0181(3) 0.0341(3) 0.0089(3) 0.0009(3) -0.0008(2)
W18 0.0234(3) 0.0218(3) 0.0263(3) 0.0114(3) 0.0037(3) 0.0034(3)
Mn1 0.0146(10) 0.0200(10) 0.0231(10) 0.0077(8) 0.0023(8) 0.0006(8)
Mn2 0.0158(12) 0.0326(13) 0.0249(12) 0.0032(10) 0.0031(10) 0.0048(10)
Mn3 0.0170(12) 0.0284(13) 0.0295(13) 0.0016(10) 0.0000(10) 0.0013(10)
Mn4 0.0172(12) 0.0377(15) 0.0252(12) -0.0026(11) 0.0059(10) -0.0036(11)
Mn5 0.0168(12) 0.0223(12) 0.0287(13) -0.0016(10) 0.0025(10) -0.0023(9)
Si1 0.017(2) 0.0137(18) 0.021(2) 0.0047(16) 0.0047(16) 0.0011(15)
Si2 0.013(2) 0.0175(19) 0.0161(18) 0.0051(15) 0.0010(15) 0.0013(15)
O1 0.028(6) 0.029(6) 0.027(6) 0.011(5) -0.003(5) 0.000(5)
O2 0.018(6) 0.016(5) 0.035(6) 0.003(5) -0.001(5) 0.001(4)
O3 0.039(7) 0.025(6) 0.027(6) 0.010(5) 0.001(5) 0.000(5)
O4 0.024(6) 0.021(6) 0.033(6) 0.005(5) -0.008(5) 0.000(5)
O5 0.024(6) 0.029(6) 0.023(6) 0.009(5) 0.004(5) 0.008(5)
O6 0.027(6) 0.026(6) 0.030(6) 0.004(5) 0.002(5) 0.007(5)
O7 0.025(7) 0.049(8) 0.053(8) 0.019(7) 0.004(6) 0.002(6)
O8 0.020(6) 0.038(7) 0.061(9) 0.011(7) 0.002(6) 0.003(5)
O9 0.050(8) 0.036(7) 0.031(7) 0.003(6) 0.005(6) -0.004(6)
O10 0.024(7) 0.047(8) 0.039(7) 0.016(6) -0.011(5) 0.000(6)
O11 0.031(7) 0.021(6) 0.049(8) 0.000(5) 0.007(6) 0.003(5)
O12 0.040(8) 0.031(7) 0.037(7) 0.006(6) -0.001(6) -0.001(6)
O13 0.012(5) 0.030(6) 0.042(7) 0.006(5) 0.009(5) -0.004(5)
O14 0.037(7) 0.024(6) 0.031(6) 0.013(5) 0.009(5) -0.005(5)
O15 0.038(7) 0.026(6) 0.035(7) 0.006(5) 0.003(6) 0.003(5)
O16 0.034(7) 0.023(6) 0.038(7) 0.009(5) 0.004(6) 0.003(5)
O17 0.027(6) 0.022(6) 0.029(6) 0.005(5) 0.004(5) 0.002(5)
O18 0.029(6) 0.033(6) 0.024(6) 0.009(5) -0.002(5) 0.004(5)
O19 0.015(5) 0.019(5) 0.026(5) 0.011(4) -0.003(4) -0.001(4)
O20 0.021(6) 0.020(5) 0.027(6) 0.003(4) 0.006(5) 0.002(4)
O21 0.022(6) 0.014(5) 0.027(6) 0.004(4) 0.008(5) 0.000(4)
O22 0.021(6) 0.026(6) 0.021(5) 0.007(4) 0.007(4) 0.006(5)
O23 0.032(7) 0.027(6) 0.025(6) 0.005(5) 0.004(5) -0.004(5)
O24 0.021(6) 0.026(6) 0.046(7) 0.015(5) 0.012(5) 0.009(5)
O25 0.036(7) 0.021(6) 0.029(6) 0.007(5) 0.004(5) 0.007(5)
O26 0.021(6) 0.032(6) 0.034(6) 0.021(5) 0.000(5) -0.002(5)
O27 0.031(6) 0.020(5) 0.021(5) 0.001(4) 0.000(5) -0.001(5)
O28 0.017(6) 0.035(7) 0.032(6) 0.003(5) 0.005(5) 0.001(5)
O29 0.021(6) 0.031(6) 0.044(7) 0.017(6) 0.001(5) -0.004(5)
O30 0.024(6) 0.037(7) 0.030(6) 0.008(5) -0.003(5) -0.007(5)
O31 0.034(7) 0.027(6) 0.033(7) 0.008(5) 0.003(5) 0.002(5)
O32 0.041(8) 0.020(6) 0.063(9) 0.017(6) -0.002(7) 0.000(5)
O33 0.035(7) 0.036(7) 0.039(7) 0.022(6) 0.018(6) 0.013(5)
O34 0.040(7) 0.020(6) 0.050(8) 0.012(6) 0.018(6) 0.004(5)
O35 0.020(6) 0.023(5) 0.023(5) 0.005(4) 0.005(4) 0.003(4)
O36 0.019(6) 0.026(6) 0.022(5) 0.008(4) 0.003(4) 0.002(4)
O37 0.032(7) 0.027(6) 0.022(6) -0.001(5) 0.008(5) -0.001(5)
O38 0.022(6) 0.021(6) 0.037(7) 0.009(5) 0.004(5) -0.003(5)
O39 0.021(6) 0.030(6) 0.022(5) 0.002(5) 0.005(4) -0.003(5)
O40 0.033(6) 0.013(5) 0.027(6) 0.003(4) 0.006(5) -0.005(4)
O41 0.024(6) 0.031(6) 0.034(6) 0.005(5) 0.006(5) 0.007(5)
O42 0.041(8) 0.035(7) 0.034(7) 0.002(6) 0.005(6) 0.004(6)
O43 0.039(7) 0.027(6) 0.035(7) 0.002(5) 0.008(6) 0.011(5)
O44 0.012(5) 0.015(5) 0.040(7) 0.001(5) -0.001(5) -0.001(4)
O45 0.032(7) 0.043(7) 0.020(6) 0.012(5) -0.009(5) -0.002(6)
O46 0.028(6) 0.034(6) 0.024(6) 0.003(5) 0.002(5) 0.011(5)
O47 0.030(6) 0.017(5) 0.029(6) 0.008(4) 0.004(5) 0.000(5)
O48 0.020(6) 0.032(6) 0.024(6) 0.012(5) 0.008(4) 0.006(5)
O49 0.028(6) 0.016(5) 0.035(6) 0.007(5) 0.001(5) 0.000(5)
O50 0.016(5) 0.026(6) 0.020(5) 0.008(4) 0.002(4) -0.005(4)
O51 0.039(7) 0.032(6) 0.021(6) 0.015(5) 0.005(5) 0.011(5)
O52 0.023(6) 0.016(5) 0.035(6) 0.002(5) 0.013(5) -0.001(4)
O53 0.007(5) 0.016(5) 0.034(6) 0.004(4) -0.001(4) 0.000(4)
O54 0.020(6) 0.023(5) 0.015(5) 0.003(4) 0.002(4) -0.003(4)
O55 0.021(6) 0.029(6) 0.017(5) 0.009(4) -0.002(4) -0.001(5)
O56 0.024(6) 0.022(5) 0.027(6) 0.016(5) 0.007(5) -0.001(4)
O57 0.025(6) 0.028(6) 0.028(6) 0.015(5) 0.006(5) 0.005(5)
O58 0.009(5) 0.034(6) 0.035(6) 0.015(5) 0.003(4) 0.008(4)
O59 0.017(6) 0.024(6) 0.041(7) 0.010(5) -0.006(5) 0.008(5)
O60 0.027(6) 0.026(6) 0.035(7) 0.014(5) 0.009(5) -0.001(5)
O61 0.032(7) 0.021(6) 0.033(6) 0.008(5) 0.010(5) -0.001(5)
O62 0.023(6) 0.038(7) 0.028(6) 0.013(5) -0.002(5) 0.010(5)
O63 0.032(7) 0.025(6) 0.031(6) 0.015(5) 0.007(5) 0.007(5)
O64 0.029(6) 0.031(6) 0.026(6) 0.009(5) 0.009(5) 0.017(5)
O65 0.030(6) 0.027(6) 0.026(6) 0.010(5) 0.007(5) 0.004(5)
O66 0.053(9) 0.042(8) 0.029(7) 0.015(6) 0.005(6) 0.007(6)
O67 0.017(6) 0.028(6) 0.058(8) 0.011(6) 0.009(6) -0.009(5)
O68 0.032(7) 0.050(8) 0.026(6) 0.014(6) 0.001(5) 0.005(6)
O1H 0.033(7) 0.040(7) 0.029(6) 0.008(5) 0.007(5) 0.007(6)
O2H 0.041(8) 0.031(7) 0.038(7) 0.002(6) 0.004(6) 0.010(6)

loop_
_atom_type_symbol
_atom_type_description
_atom_type_scat_dispersion_real
_atom_type_scat_dispersion_imag
_atom_type_scat_source
C C 0.0033 0.0016 'International Tables Vol C Tables 4.2.6.8 and 6.1.1.4'
N N 0.0061 0.0033 'International Tables Vol C Tables 4.2.6.8 and 6.1.1.4'
O O 0.0106 0.0060 'International Tables Vol C Tables 4.2.6.8 and 6.1.1.4'
Si Si 0.0817 0.0704 'International Tables Vol C Tables 4.2.6.8 and 6.1.1.4'
Mn Mn 0.3368 0.7283 'International Tables Vol C Tables 4.2.6.8 and 6.1.1.4'
W W -0.8490 6.8722 'International Tables Vol C Tables 4.2.6.8 and 6.1.1.4'
Cl Cl 0.1484 0.1585 'International Tables Vol C Tables 4.2.6.8 and 6.1.1.4'

loop_
_geom_angle_atom_site_label_1
_geom_angle_atom_site_label_2
_geom_angle_atom_site_label_3
_geom_angle
O7 W1 O23 103.9(6)
O7 W1 O18 104.2(6)
O23 W1 O18 87.8(5)
O7 W1 O13 97.6(6)
O23 W1 O13 88.3(5)
O18 W1 O13 158.1(5)
O7 W1 O1 95.5(6)
O23 W1 O1 160.6(5)
O18 W1 O1 88.7(5)
O13 W1 O1 87.8(5)
O7 W1 O19 166.4(5)
O23 W1 O19 86.1(4)
O18 W1 O19 85.1(4)
O13 W1 O19 73.1(4)
O1 W1 O19 74.6(4)
O7 W1 Mn3 64.4(5)
O23 W1 Mn3 163.1(4)
O18 W1 Mn3 106.4(4)
O13 W1 Mn3 81.7(4)
O1 W1 Mn3 33.1(3)
O19 W1 Mn3 103.8(2)
O8 W2 O24 104.6(6)
O8 W2 O14 103.4(6)
O24 W2 O14 87.8(5)
O8 W2 O13 98.1(6)
O24 W2 O13 88.7(5)
O14 W2 O13 158.4(5)
O8 W2 O2 94.2(6)
O24 W2 O2 161.2(5)
O14 W2 O2 88.1(4)
O13 W2 O2 88.4(5)
O8 W2 O19 165.9(5)
O24 W2 O19 86.3(4)
O14 W2 O19 85.6(4)
O13 W2 O19 72.9(4)
O2 W2 O19 75.1(4)
O8 W2 Mn2 62.4(5)
O24 W2 Mn2 163.6(3)
O14 W2 Mn2 104.4(3)
O13 W2 Mn2 83.8(4)
O2 W2 Mn2 33.4(3)
O19 W2 Mn2 105.2(2)
O9 W3 O3 100.2(6)
O9 W3 O15 99.1(6)
O3 W3 O15 90.9(5)
O9 W3 O14 102.3(6)
O3 W3 O14 90.6(5)
O15 W3 O14 158.0(5)
O9 W3 O25 100.7(6)
O3 W3 O25 159.0(5)
O15 W3 O25 86.9(5)
O14 W3 O25 83.9(5)
O9 W3 O20 171.9(5)
O3 W3 O20 76.3(4)
O15 W3 O20 73.8(5)
O14 W3 O20 85.2(4)
O25 W3 O20 83.0(4)
O9 W3 Mn5 132.9(4)
O3 W3 Mn5 33.0(4)
O15 W3 Mn5 82.1(4)
O14 W3 Mn5 87.3(3)
O25 W3 Mn5 126.2(3)
O20 W3 Mn5 43.3(3)
O10 W4 O4 101.0(6)
O10 W4 O16 102.7(6)
O4 W4 O16 91.5(5)
O10 W4 O15 98.9(6)
O4 W4 O15 90.5(5)
O16 W4 O15 157.4(5)
O10 W4 O26 99.9(5)
O4 W4 O26 159.0(5)
O16 W4 O26 84.9(5)
O15 W4 O26 85.2(5)
O10 W4 O20 171.0(5)
O4 W4 O20 75.8(4)
O16 W4 O20 85.9(4)
O15 W4 O20 72.8(4)
O26 W4 O20 83.3(4)
O10 W4 Mn5 133.5(4)
O4 W4 Mn5 32.8(3)
O16 W4 Mn5 88.3(4)
O15 W4 Mn5 81.3(4)
O26 W4 Mn5 126.2(3)
O20 W4 Mn5 43.0(3)
O11 W5 O5 99.8(5)
O11 W5 O17 99.8(5)
O5 W5 O17 91.5(5)
O11 W5 O16 101.4(6)
O5 W5 O16 89.9(5)
O17 W5 O16 158.2(5)
O11 W5 O27 101.4(5)
O5 W5 O27 158.7(5)
O17 W5 O27 87.3(5)
O16 W5 O27 83.6(5)
O11 W5 O21 172.2(5)
O5 W5 O21 76.5(4)
O17 W5 O21 73.6(4)
O16 W5 O21 85.6(4)
O27 W5 O21 82.7(4)
O11 W5 Mn4 132.5(4)
O5 W5 Mn4 33.1(3)
O17 W5 Mn4 81.8(3)
O16 W5 Mn4 87.7(3)
O27 W5 Mn4 126.0(3)
O21 W5 Mn4 43.5(3)
O12 W6 O6 100.3(6)
O12 W6 O17 99.6(5)
O6 W6 O17 90.8(5)
O12 W6 O18 102.4(5)
O6 W6 O18 90.2(5)
O17 W6 O18 157.4(5)
O12 W6 O28 101.5(6)
O6 W6 O28 158.1(5)
O17 W6 O28 87.3(5)
O18 W6 O28 83.4(5)
O12 W6 O21 172.6(5)
O6 W6 O21 76.6(4)
O17 W6 O21 74.0(4)
O18 W6 O21 84.4(4)
O28 W6 O21 81.9(4)
O12 W6 Mn4 132.9(4)
O6 W6 Mn4 32.8(3)
O17 W6 Mn4 82.2(3)
O18 W6 Mn4 86.6(4)
O28 W6 Mn4 125.5(3)
O21 W6 Mn4 43.8(3)
O32 W7 O28 102.5(6)
O32 W7 O31 99.7(5)
O28 W7 O31 91.1(5)
O32 W7 O29 99.7(6)
O28 W7 O29 157.5(5)
O31 W7 O29 88.9(5)
O32 W7 O23 101.5(5)
O28 W7 O23 85.1(5)
O31 W7 O23 158.8(5)
O29 W7 O23 86.8(5)
O32 W7 O22 169.0(5)
O28 W7 O22 86.1(4)
O31 W7 O22 72.9(4)
O29 W7 O22 72.4(4)
O23 W7 O22 86.0(4)
O33 W8 O25 102.1(6)
O33 W8 O30 100.0(5)
O25 W8 O30 90.6(5)
O33 W8 O29 100.4(6)
O25 W8 O29 157.1(5)
O30 W8 O29 89.5(5)
O33 W8 O24 100.2(5)
O25 W8 O24 84.8(5)
O30 W8 O24 159.8(5)
O29 W8 O24 87.4(5)
O33 W8 O22 171.0(5)
O25 W8 O22 84.8(4)
O30 W8 O22 74.0(4)
O29 W8 O22 73.2(4)
O24 W8 O22 86.0(4)
O34 W9 O27 103.0(5)
O34 W9 O26 103.1(5)
O27 W9 O26 89.2(5)
O34 W9 O31 99.1(6)
O27 W9 O31 88.7(5)
O26 W9 O31 157.6(5)
O34 W9 O30 98.5(5)
O27 W9 O30 158.3(5)
O26 W9 O30 89.0(5)
O31 W9 O30 84.8(5)
O34 W9 O22 166.8(5)
O27 W9 O22 86.5(4)
O26 W9 O22 86.0(4)
O31 W9 O22 71.6(4)
O30 W9 O22 71.8(4)
O41 W10 O57 104.5(5)
O41 W10 O52 102.9(5)
O57 W10 O52 88.5(5)
O41 W10 O47 97.8(5)
O57 W10 O47 89.0(5)
O52 W10 O47 159.1(5)
O41 W10 O35 94.4(5)
O57 W10 O35 161.1(4)
O52 W10 O35 88.2(5)
O47 W10 O35 87.5(4)
O41 W10 O53 165.7(5)
O57 W10 O53 87.0(4)
O52 W10 O53 85.5(4)
O47 W10 O53 73.7(4)
O35 W10 O53 74.2(4)
O41 W10 Mn4 63.4(4)
O57 W10 Mn4 162.6(3)
O52 W10 Mn4 106.0(3)
O47 W10 Mn4 80.8(3)
O35 W10 Mn4 33.3(3)
O53 W10 Mn4 103.4(3)
O42 W11 O58 105.0(6)
O42 W11 O48 102.7(5)
O58 W11 O48 88.0(5)
O42 W11 O47 97.8(5)
O58 W11 O47 90.2(5)
O48 W11 O47 159.2(5)
O42 W11 O36 93.3(5)
O58 W11 O36 161.7(4)
O48 W11 O36 87.2(4)
O47 W11 O36 88.1(4)
O42 W11 O53 164.6(5)
O58 W11 O53 88.0(4)
O48 W11 O53 85.9(4)
O47 W11 O53 73.4(4)
O36 W11 O53 74.1(4)
O42 W11 Mn5 61.2(4)
O58 W11 Mn5 163.3(3)
O48 W11 Mn5 103.8(3)
O47 W11 Mn5 82.9(3)
O36 W11 Mn5 33.8(3)
O53 W11 Mn5 104.5(3)
O43 W12 O37 99.1(5)
O43 W12 O48 102.1(5)
O37 W12 O48 90.6(5)
O43 W12 O49 99.0(5)
O37 W12 O49 90.3(5)
O48 W12 O49 158.5(5)
O43 W12 O59 102.2(5)
O37 W12 O59 158.6(5)
O48 W12 O59 84.0(4)
O49 W12 O59 87.3(5)
O43 W12 O54 171.4(5)
O37 W12 O54 75.9(4)
O48 W12 O54 85.2(4)
O49 W12 O54 74.2(4)
O59 W12 O54 83.0(4)
O43 W12 Mn2 131.7(4)
O37 W12 Mn2 32.8(3)
O48 W12 Mn2 87.5(3)
O49 W12 Mn2 81.7(3)
O59 W12 Mn2 126.0(3)
O54 W12 Mn2 43.1(3)
O44 W13 O38 101.2(5)
O44 W13 O50 102.0(5)
O38 W13 O50 91.1(5)
O44 W13 O49 98.8(5)
O38 W13 O49 90.0(5)
O50 W13 O49 158.5(5)
O44 W13 O60 100.8(5)
O38 W13 O60 158.0(5)
O50 W13 O60 84.8(5)
O49 W13 O60 86.2(5)
O44 W13 O54 172.0(5)
O38 W13 O54 75.9(4)
O50 W13 O54 85.6(4)
O49 W13 O54 73.9(4)
O60 W13 O54 82.2(4)
O44 W13 Mn2 133.4(4)
O38 W13 Mn2 32.5(3)
O50 W13 Mn2 87.7(3)
O49 W13 Mn2 81.8(3)
O60 W13 Mn2 125.5(3)
O54 W13 Mn2 43.4(3)
O45 W14 O39 99.7(5)
O45 W14 O50 102.1(5)
O39 W14 O50 91.9(4)
O45 W14 O51 99.8(5)
O39 W14 O51 90.1(5)
O50 W14 O51 157.3(5)
O45 W14 O61 101.9(5)
O39 W14 O61 158.5(5)
O50 W14 O61 83.9(5)
O51 W14 O61 86.0(5)
O45 W14 O55 171.6(5)
O39 W14 O55 76.8(4)
O50 W14 O55 85.7(4)
O51 W14 O55 72.8(4)
O61 W14 O55 81.8(4)
O45 W14 Mn3 132.6(4)
O39 W14 Mn3 33.2(3)
O50 W14 Mn3 88.3(3)
O51 W14 Mn3 81.1(3)
O61 W14 Mn3 125.3(3)
O55 W14 Mn3 43.6(3)
O46 W15 O51 99.1(5)
O46 W15 O40 99.8(5)
O51 W15 O40 89.4(5)
O46 W15 O52 101.4(5)
O51 W15 O52 159.2(5)
O40 W15 O52 90.0(5)
O46 W15 O62 101.3(5)
O51 W15 O62 89.7(5)
O40 W15 O62 158.7(5)
O52 W15 O62 83.4(4)
O46 W15 O55 172.1(5)
O51 W15 O55 74.4(4)
O40 W15 O55 75.9(4)
O52 W15 O55 85.3(4)
O62 W15 O55 83.4(4)
O46 W15 Mn3 132.1(4)
O51 W15 Mn3 81.6(3)
O40 W15 Mn3 32.4(3)
O52 W15 Mn3 86.8(3)
O62 W15 Mn3 126.6(3)
O55 W15 Mn3 43.5(3)
O66 W16 O62 102.8(6)
O66 W16 O65 100.1(6)
O62 W16 O65 90.5(5)
O66 W16 O63 99.9(6)
O62 W16 O63 157.0(5)
O65 W16 O63 89.3(5)
O66 W16 O57 101.2(5)
O62 W16 O57 84.4(5)
O65 W16 O57 158.7(5)
O63 W16 O57 87.3(5)
O66 W16 O56 169.4(5)
O62 W16 O56 85.5(4)
O65 W16 O56 73.0(4)
O63 W16 O56 72.5(4)
O57 W16 O56 86.0(4)
O67 W17 O59 102.2(6)
O67 W17 O64 100.1(6)
O59 W17 O64 92.1(5)
O67 W17 O63 100.2(5)
O59 W17 O63 156.9(5)
O64 W17 O63 89.4(5)
O67 W17 O58 100.9(5)
O59 W17 O58 84.2(4)
O64 W17 O58 159.0(5)
O63 W17 O58 86.2(5)
O67 W17 O56 170.0(5)
O59 W17 O56 85.8(4)
O64 W17 O56 73.4(4)
O63 W17 O56 72.6(4)
O58 W17 O56 85.7(4)
O68 W18 O61 103.6(6)
O68 W18 O60 102.6(5)
O61 W18 O60 89.5(5)
O68 W18 O65 99.6(5)
O61 W18 O65 90.3(5)
O60 W18 O65 157.2(5)
O68 W18 O64 97.3(5)
O61 W18 O64 159.0(5)
O60 W18 O64 87.2(5)
O65 W18 O64 84.9(5)
O68 W18 O56 166.4(5)
O61 W18 O56 87.5(4)
O60 W18 O56 85.1(4)
O65 W18 O56 72.1(4)
O64 W18 O56 71.6(4)
O1 Mn1 O36 179.5(5)
O1 Mn1 O35 92.5(5)
O36 Mn1 O35 87.6(4)
O1 Mn1 O2 87.0(5)
O36 Mn1 O2 92.9(4)
O35 Mn1 O2 179.3(5)
O1 Mn1 O53 101.1(4)
O36 Mn1 O53 78.4(4)
O35 Mn1 O53 78.4(4)
O2 Mn1 O53 101.3(4)
O1 Mn1 O19 79.4(4)
O36 Mn1 O19 101.1(4)
O35 Mn1 O19 101.4(4)
O2 Mn1 O19 78.9(4)
O53 Mn1 O19 179.5(4)
O2 Mn2 O38 178.8(5)
O2 Mn2 O37 92.6(5)
O38 Mn2 O37 88.0(5)
O2 Mn2 O2H 92.1(5)
O38 Mn2 O2H 87.2(5)
O37 Mn2 O2H 174.9(5)
O2 Mn2 O54 100.2(4)
O38 Mn2 O54 78.9(4)
O37 Mn2 O54 79.1(4)
O2H Mn2 O54 98.1(5)
O2 Mn2 W13 146.9(4)
O38 Mn2 W13 32.2(3)
O37 Mn2 W13 83.2(4)
O2H Mn2 W13 91.7(4)
O54 Mn2 W13 46.7(3)
O2 Mn2 W2 34.8(3)
O38 Mn2 W2 146.1(3)
O37 Mn2 W2 97.2(4)
O2H Mn2 W2 87.8(4)
O54 Mn2 W2 135.0(3)
W13 Mn2 W2 178.28(9)
O2 Mn2 W12 97.3(3)
O38 Mn2 W12 82.7(3)
O37 Mn2 W12 32.4(3)
O2H Mn2 W12 144.6(4)
O54 Mn2 W12 46.7(3)
W13 Mn2 W12 62.72(5)
W2 Mn2 W12 118.40(8)
O40 Mn3 O1 92.6(5)
O40 Mn3 O39 88.2(5)
O1 Mn3 O39 178.9(5)
O40 Mn3 O2H 173.9(5)
O1 Mn3 O2H 93.4(5)
O39 Mn3 O2H 85.9(5)
O40 Mn3 O55 79.0(4)
O1 Mn3 O55 101.3(5)
O39 Mn3 O55 79.7(4)
O2H Mn3 O55 98.6(5)
O40 Mn3 W14 83.3(3)
O1 Mn3 W14 148.4(4)
O39 Mn3 W14 32.6(3)
O2H Mn3 W14 90.9(4)
O55 Mn3 W14 47.1(3)
O40 Mn3 W15 32.9(3)
O1 Mn3 W15 97.5(4)
O39 Mn3 W15 83.6(3)
O2H Mn3 W15 144.4(4)
O55 Mn3 W15 46.1(3)
W14 Mn3 W15 63.01(5)
O40 Mn3 W1 96.6(3)
O1 Mn3 W1 34.7(3)
O39 Mn3 W1 144.3(3)
O2H Mn3 W1 89.0(4)
O55 Mn3 W1 135.9(3)
W14 Mn3 W1 176.88(9)
W15 Mn3 W1 118.35(8)
O35 Mn4 O6 92.2(5)
O35 Mn4 O5 178.9(5)
O6 Mn4 O5 88.9(5)
O35 Mn4 O1H 94.1(5)
O6 Mn4 O1H 173.4(5)
O5 Mn4 O1H 84.8(5)
O35 Mn4 O21 101.6(4)
O6 Mn4 O21 79.5(5)
O5 Mn4 O21 78.8(4)
O1H Mn4 O21 97.5(5)
O35 Mn4 W6 97.5(3)
O6 Mn4 W6 32.9(4)
O5 Mn4 W6 83.5(4)
O1H Mn4 W6 143.8(4)
O21 Mn4 W6 46.6(3)
O35 Mn4 W10 34.9(3)
O6 Mn4 W10 96.5(4)
O5 Mn4 W10 144.7(3)
O1H Mn4 W10 89.7(4)
O21 Mn4 W10 136.5(3)
W6 Mn4 W10 118.59(8)
O35 Mn4 W5 148.3(3)
O6 Mn4 W5 83.3(4)
O5 Mn4 W5 32.1(3)
O1H Mn4 W5 90.4(4)
O21 Mn4 W5 46.8(3)
W6 Mn4 W5 62.69(5)
W10 Mn4 W5 176.68(9)
O36 Mn5 O3 93.5(5)
O36 Mn5 O4 177.8(5)
O3 Mn5 O4 88.5(5)
O36 Mn5 O1H 92.4(5)
O3 Mn5 O1H 173.3(5)
O4 Mn5 O1H 85.5(5)
O36 Mn5 O20 100.6(4)
O3 Mn5 O20 79.2(5)
O4 Mn5 O20 78.9(5)
O1H Mn5 O20 96.7(5)
O36 Mn5 W11 35.5(3)
O3 Mn5 W11 98.4(3)
O4 Mn5 W11 145.0(4)
O1H Mn5 W11 88.3(4)
O20 Mn5 W11 136.2(3)
O36 Mn5 W3 98.0(3)
O3 Mn5 W3 32.6(3)
O4 Mn5 W3 83.3(4)
O1H Mn5 W3 142.9(4)
O20 Mn5 W3 46.5(3)
W11 Mn5 W3 119.84(8)
O36 Mn5 W4 147.5(3)
O3 Mn5 W4 83.6(3)
O4 Mn5 W4 31.9(3)
O1H Mn5 W4 89.7(4)
O20 Mn5 W4 47.0(3)
W11 Mn5 W4 176.52(9)
W3 Mn5 W4 63.18(5)
O22 Si1 O21 109.5(6)
O22 Si1 O19 109.6(6)
O21 Si1 O19 109.4(6)
O22 Si1 O20 109.4(6)
O21 Si1 O20 110.3(6)
O19 Si1 O20 108.6(6)
O54 Si2 O55 109.3(6)
O54 Si2 O56 109.6(6)
O55 Si2 O56 108.9(6)
O54 Si2 O53 109.5(6)
O55 Si2 O53 109.6(6)
O56 Si2 O53 109.9(6)
Mn3 O1 Mn1 128.1(6)
Mn3 O1 W1 112.2(6)
Mn1 O1 W1 113.0(5)
Mn2 O2 Mn1 129.4(6)
Mn2 O2 W2 111.8(5)
Mn1 O2 W2 112.8(5)
W3 O3 Mn5 114.3(6)
W4 O4 Mn5 115.3(6)
W5 O5 Mn4 114.9(5)
Mn4 O6 W6 114.3(6)
W1 O13 W2 121.5(5)
W2 O14 W3 151.0(6)
W3 O15 W4 120.6(6)
W4 O16 W5 153.6(7)
W5 O17 W6 120.4(6)
W1 O18 W6 152.4(6)
Si1 O19 Mn1 121.5(6)
Si1 O19 W2 124.4(6)
Mn1 O19 W2 93.2(4)
Si1 O19 W1 123.8(6)
Mn1 O19 W1 92.9(4)
W2 O19 W1 92.4(4)
Si1 O20 Mn5 123.1(6)
Si1 O20 W3 125.9(6)
Mn5 O20 W3 90.2(4)
Si1 O20 W4 125.1(6)
Mn5 O20 W4 90.1(4)
W3 O20 W4 92.0(4)
Si1 O21 Mn4 121.3(5)
Si1 O21 W6 127.3(6)
Mn4 O21 W6 89.6(4)
Si1 O21 W5 126.4(6)
Mn4 O21 W5 89.7(4)
W6 O21 W5 91.3(4)
Si1 O22 W8 125.0(6)
Si1 O22 W7 123.0(6)
W8 O22 W7 92.9(4)
Si1 O22 W9 121.9(6)
W8 O22 W9 92.9(4)
W7 O22 W9 92.3(4)
W1 O23 W7 148.2(7)
W2 O24 W8 148.8(6)
W8 O25 W3 152.8(7)
W9 O26 W4 148.6(6)
W9 O27 W5 149.8(6)
W7 O28 W6 153.0(7)
W8 O29 W7 121.2(6)
W8 O30 W9 121.3(6)
W7 O31 W9 123.1(6)
Mn4 O35 Mn1 127.5(6)
Mn4 O35 W10 111.8(5)
Mn1 O35 W10 113.6(5)
Mn5 O36 Mn1 129.2(6)
Mn5 O36 W11 110.7(5)
Mn1 O36 W11 113.7(5)
W12 O37 Mn2 114.8(6)
W13 O38 Mn2 115.3(6)
W14 O39 Mn3 114.2(5)
Mn3 O40 W15 114.7(5)
W10 O47 W11 120.6(6)
W11 O48 W12 150.8(6)
W12 O49 W13 120.1(6)
W14 O50 W13 153.8(6)
W15 O51 W14 120.3(6)
W10 O52 W15 150.7(6)
Si2 O53 Mn1 121.8(5)
Si2 O53 W10 123.8(6)
Mn1 O53 W10 93.8(4)
Si2 O53 W11 123.1(5)
Mn1 O53 W11 93.8(4)
W10 O53 W11 92.4(3)
Si2 O54 Mn2 123.0(6)
Si2 O54 W13 126.2(6)
Mn2 O54 W13 89.9(4)
Si2 O54 W12 125.5(6)
Mn2 O54 W12 90.2(4)
W13 O54 W12 91.3(4)
Si2 O55 Mn3 121.2(6)
Si2 O55 W15 126.2(6)
Mn3 O55 W15 90.4(4)
Si2 O55 W14 127.0(6)
Mn3 O55 W14 89.2(4)
W15 O55 W14 91.9(4)
Si2 O56 W17 124.2(6)
Si2 O56 W16 123.8(6)
W17 O56 W16 93.4(4)
Si2 O56 W18 121.3(6)
W17 O56 W18 92.8(4)
W16 O56 W18 92.6(4)
W10 O57 W16 148.3(6)
W11 O58 W17 147.9(6)
W17 O59 W12 153.6(6)
W18 O60 W13 149.3(7)
W18 O61 W14 149.5(7)
W16 O62 W15 153.3(6)
W17 O63 W16 121.3(6)
W17 O64 W18 122.1(6)
W16 O65 W18 122.2(6)
Mn5 O1H Mn4 126.1(6)
Mn2 O2H Mn3 125.0(7)
C111 N101 C121 113.1(15)
C111 N101 C101 111.4(14)
C121 N101 C101 103.3(14)
C111 N101 C131 107.3(14)
C121 N101 C131 109.9(14)
C101 N101 C131 111.9(14)
N101 C101 C102 113.8(15)
C103 C102 C101 105.9(17)
C104 C103 C102 112(2)
C112 C111 N101 115.3(17)
C111 C112 C113 108.6(18)
C114 C113 C112 111.0(19)
N101 C121 C122 113.0(16)
C123 C122 C121 110.3(18)
C122 C123 C124 111(2)
C132 C131 N101 116.2(15)
C131 C132 C133 108.5(16)
C132 C133 C134 110.5(17)
C211 N201 C201 110.4(14)
C211 N201 C221 114.3(14)
C201 N201 C221 105.5(13)
C211 N201 C231 107.1(13)
C201 N201 C231 110.0(13)
C221 N201 C231 109.6(13)
N201 C201 C202 114.1(16)
C203 C202 C201 111.8(18)
C202 C203 C204 110(2)
N201 C211 C212 115.4(15)
C213 C212 C211 110.6(17)
C212 C213 C214 110(2)
N201 C221 C222 113.8(15)
C223 C222 C221 114.7(17)
C222 C223 C224 109.5(18)
C232 C231 N201 113.6(14)
C231 C232 C233 107.6(17)
C232 C233 C234 109(2)
C301 N301 C331 110(2)
C301 N301 C311 112(2)
C331 N301 C311 111(2)
C301 N301 C321 104(2)
C331 N301 C321 111(2)
C311 N301 C321 108(2)
N301 C301 C302 112(2)
C301 C302 C303 110(2)
C304 C303 C302 114(2)
C312 C311 N301 115(2)
C313 C312 C311 111(2)
C314 C313 C312 109(3)
C322 C321 N301 113(2)
C323 C322 C321 109(2)
C324 C323 C322 115(2)
C332 C331 N301 116(2)
C331 C332 C333 110(2)
C334 C333 C332 110(2)
C411 N401 C401 110(3)
C411 N401 C431 113(3)
C401 N401 C431 111(2)
C411 N401 C421 111(3)
C401 N401 C421 108(2)
C431 N401 C421 104(2)
C402 C401 N401 111(3)
C403 C402 C401 108(3)
C404 C403 C402 114(3)
N401 C411 C412 118(3)
C411 C412 C413 116(3)
C414 C413 C412 107(3)
C422 C421 N401 117(3)
C421 C422 C423 107(3)
C422 C423 C424 106(3)
C432 C431 N401 112(3)
C431 C432 C433 115(3)
C434 C433 C432 125(3)
C531 N501 C501 111.6(16)
C531 N501 C521 105.8(16)
C501 N501 C521 111.6(16)
C531 N501 C511 109.2(16)
C501 N501 C511 107.5(16)
C521 N501 C511 111.2(17)
N501 C501 C502 114.8(18)
C503 C502 C501 111(2)
C502 C503 C504 108(2)
C512 C511 N501 112(2)
C511 C512 C513 106(2)
C512 C513 C514 110(3)
C522 C521 N501 114(2)
C521 C522 C523 108(3)
C524 C523 C522 107(3)
C532 C531 N501 114.9(18)
C531 C532 C533 109.6(19)
C534 C533 C532 111(2)
C601 N601 C621 113(2)
C601 N601 C611 110(2)
C621 N601 C611 105.4(15)
C601 N601 C631 108(2)
C621 N601 C631 112.1(18)
C611 N601 C631 108.1(17)
N601 C601 C602 111(3)
C601 C602 C603 99(3)
C604 C603 C602 108(4)
N601 C611 C612 115.1(16)
C613 C612 C611 108.2(18)
C612 C613 C614 112(2)
N601 C621 C622 115.6(17)
C621 C622 C623 108.1(18)
C624 C623 C622 112(2)
C632 C631 N601 114(2)
C631 C632 C633 116(3)
C634 C633 C632 112(3)
C711 N701 C701 114(2)
C711 N701 C731 111(3)
C701 N701 C731 100.6(19)
C711 N701 C721 109(2)
C701 N701 C721 112(3)
C731 N701 C721 110(2)
C702 C701 N701 117(3)
C701 C702 C703 117(3)
C704 C703 C702 105(3)
N701 C711 C712 113(2)
C711 C712 C713 109(3)
C714 C713 C712 109(3)
N701 C721 C722 113(3)
C721 C722 C723 130(3)
C724 C723 C722 123(3)
N701 C731 C732 105(2)
C731 C732 C733 99(2)
C732 C733 C734 96(3)
C12 C11 Cl11 120.4(17)
C11 C12 Cl12 113.4(18)
C22 C21 Cl21 115(3)
C21 C22 Cl22 117(3)
C32 C31 Cl31 115(3)
C31 C32 Cl32 117(3)

loop_
_geom_bond_atom_site_label_1
_geom_bond_atom_site_label_2
_geom_bond_distance
W1 O7 1.698(13)
W1 O23 1.865(11)
W1 O18 1.881(12)
W1 O13 1.906(11)
W1 O1 1.984(11)
W1 O19 2.336(10)
W1 Mn3 3.223(3)
W2 O8 1.709(13)
W2 O24 1.876(11)
W2 O14 1.877(12)
W2 O13 1.944(12)
W2 O2 1.968(11)
W2 O19 2.317(11)
W2 Mn2 3.199(3)
W3 O9 1.699(12)
W3 O3 1.885(12)
W3 O15 1.918(12)
W3 O14 1.926(12)
W3 O25 1.959(12)
W3 O20 2.310(10)
W3 Mn5 3.184(3)
W4 O10 1.704(11)
W4 O4 1.872(11)
W4 O16 1.898(12)
W4 O15 1.933(12)
W4 O26 1.960(11)
W4 O20 2.342(11)
W4 Mn5 3.203(3)
W5 O11 1.706(12)
W5 O5 1.873(11)
W5 O17 1.915(11)
W5 O16 1.932(12)
W5 O27 1.977(11)
W5 O21 2.332(10)
W5 Mn4 3.202(3)
W6 O12 1.703(12)
W6 O6 1.898(12)
W6 O17 1.915(11)
W6 O18 1.916(11)
W6 O28 1.952(12)
W6 O21 2.317(11)
W6 Mn4 3.187(3)
W7 O32 1.714(13)
W7 O28 1.890(11)
W7 O31 1.900(12)
W7 O29 1.942(13)
W7 O23 1.965(12)
W7 O22 2.339(11)
W8 O33 1.703(11)
W8 O25 1.893(12)
W8 O30 1.905(12)
W8 O29 1.928(12)
W8 O24 1.950(11)
W8 O22 2.314(10)
W9 O34 1.720(12)
W9 O27 1.861(11)
W9 O26 1.882(11)
W9 O31 1.951(12)
W9 O30 1.979(12)
W9 O22 2.356(10)
W10 O41 1.706(11)
W10 O57 1.862(11)
W10 O52 1.866(11)
W10 O47 1.924(11)
W10 O35 1.969(11)
W10 O53 2.322(10)
W10 Mn4 3.193(3)
W11 O42 1.712(13)
W11 O58 1.857(11)
W11 O48 1.896(10)
W11 O47 1.938(11)
W11 O36 1.972(11)
W11 O53 2.325(10)
W11 Mn5 3.175(3)
W12 O43 1.702(12)
W12 O37 1.897(11)
W12 O48 1.902(11)
W12 O49 1.910(11)
W12 O59 1.964(12)
W12 O54 2.337(10)
W12 Mn2 3.213(3)
W13 O44 1.709(10)
W13 O38 1.883(11)
W13 O50 1.930(10)
W13 O49 1.939(11)
W13 O60 1.960(11)
W13 O54 2.327(11)
W13 Mn2 3.195(3)
W14 O45 1.701(11)
W14 O39 1.884(11)
W14 O50 1.891(10)
W14 O51 1.949(11)
W14 O61 1.977(11)
W14 O55 2.341(10)
W14 Mn3 3.193(3)
W15 O46 1.726(11)
W15 O51 1.901(11)
W15 O40 1.911(11)
W15 O52 1.945(12)
W15 O62 1.946(12)
W15 O55 2.307(11)
W15 Mn3 3.200(3)
W16 O66 1.684(13)
W16 O62 1.900(12)
W16 O65 1.904(11)
W16 O63 1.944(12)
W16 O57 1.967(11)
W16 O56 2.330(10)
W17 O67 1.703(11)
W17 O59 1.874(12)
W17 O64 1.880(11)
W17 O63 1.944(11)
W17 O58 1.989(11)
W17 O56 2.327(11)
W18 O68 1.717(13)
W18 O61 1.865(11)
W18 O60 1.871(11)
W18 O65 1.949(11)
W18 O64 1.979(12)
W18 O56 2.336(10)
Mn1 O1 1.936(12)
Mn1 O36 1.946(11)
Mn1 O35 1.947(10)
Mn1 O2 1.950(11)
Mn1 O53 2.163(11)
Mn1 O19 2.174(10)
Mn2 O2 1.895(11)
Mn2 O38 1.900(11)
Mn2 O37 1.917(11)
Mn2 O2H 1.954(13)
Mn2 O54 2.196(10)
Mn3 O40 1.889(11)
Mn3 O1 1.899(11)
Mn3 O39 1.918(12)
Mn3 O2H 1.983(13)
Mn3 O55 2.202(11)
Mn4 O35 1.886(11)
Mn4 O6 1.895(12)
Mn4 O5 1.925(11)
Mn4 O1H 1.969(13)
Mn4 O21 2.204(10)
Mn5 O36 1.887(11)
Mn5 O3 1.904(12)
Mn5 O4 1.920(11)
Mn5 O1H 1.968(12)
Mn5 O20 2.183(11)
Si1 O22 1.600(11)
Si1 O21 1.615(11)
Si1 O19 1.626(11)
Si1 O20 1.632(12)
Si2 O54 1.622(11)
Si2 O55 1.622(11)
Si2 O56 1.625(10)
Si2 O53 1.628(11)
N101 C111 1.53(2)
N101 C121 1.53(2)
N101 C101 1.54(2)
N101 C131 1.55(2)
C101 C102 1.55(3)
C102 C103 1.54(3)
C103 C104 1.49(4)
C111 C112 1.47(3)
C112 C113 1.55(3)
C113 C114 1.55(3)
C121 C122 1.55(3)
C122 C123 1.54(3)
C123 C124 1.60(4)
C131 C132 1.52(3)
C132 C133 1.54(3)
C133 C134 1.58(3)
N201 C211 1.50(2)
N201 C201 1.52(2)
N201 C221 1.52(2)
N201 C231 1.55(2)
C201 C202 1.56(3)
C202 C203 1.52(3)
C203 C204 1.55(4)
C211 C212 1.55(3)
C212 C213 1.54(3)
C213 C214 1.57(4)
C221 C222 1.53(3)
C222 C223 1.51(3)
C223 C224 1.57(3)
C231 C232 1.52(3)
C232 C233 1.53(3)
C233 C234 1.57(4)
N301 C301 1.52(3)
N301 C331 1.53(3)
N301 C311 1.54(3)
N301 C321 1.57(3)
C301 C302 1.55(4)
C302 C303 1.57(4)
C303 C304 1.49(4)
C311 C312 1.50(4)
C312 C313 1.49(4)
C313 C314 1.47(4)
C321 C322 1.55(4)
C322 C323 1.53(4)
C323 C324 1.52(4)
C331 C332 1.49(4)
C332 C333 1.57(4)
C333 C334 1.56(4)
N401 C411 1.41(4)
N401 C401 1.58(4)
N401 C431 1.60(4)
N401 C421 1.66(4)
C401 C402 1.51(4)
C402 C403 1.50(4)
C403 C404 1.50(4)
C411 C412 1.45(4)
C412 C413 1.69(4)
C413 C414 1.47(4)
C421 C422 1.46(4)
C422 C423 1.46(4)
C423 C424 1.65(5)
C431 C432 1.46(4)
C432 C433 1.59(4)
C433 C434 1.27(4)
N501 C531 1.52(3)
N501 C501 1.53(3)
N501 C521 1.55(3)
N501 C511 1.56(3)
C501 C502 1.54(3)
C502 C503 1.51(4)
C503 C504 1.58(4)
C511 C512 1.51(4)
C512 C513 1.57(4)
C513 C514 1.58(5)
C521 C522 1.51(4)
C522 C523 1.60(5)
C523 C524 1.53(5)
C531 C532 1.51(3)
C532 C533 1.56(3)
C533 C534 1.54(4)
N601 C601 1.47(4)
N601 C621 1.51(3)
N601 C611 1.54(3)
N601 C631 1.65(4)
C601 C602 1.53(5)
C602 C603 1.76(6)
C603 C604 1.61(6)
C611 C612 1.55(3)
C612 C613 1.54(3)
C613 C614 1.58(3)
C621 C622 1.53(3)
C622 C623 1.54(3)
C623 C624 1.54(4)
C631 C632 1.47(4)
C632 C633 1.60(5)
C633 C634 1.38(5)
N701 C711 1.523(18)
N701 C701 1.523(18)
N701 C731 1.523(18)
N701 C721 1.524(18)
C701 C702 1.48(2)
C702 C703 1.48(2)
C703 C704 1.48(2)
C711 C712 1.53(2)
C712 C713 1.53(2)
C713 C714 1.53(2)
C721 C722 1.74(2)
C722 C723 1.74(2)
C723 C724 1.74(2)
C731 C732 1.65(2)
C732 C733 1.65(2)
C733 C734 1.65(2)
C11 C12 1.45(3)
C11 Cl11 1.76(2)
C12 Cl12 1.80(3)
C21 C22 1.42(5)
C21 Cl21 1.74(4)
C22 Cl22 1.75(4)
C31 C32 1.48(5)
C31 Cl31 1.82(3)
C32 Cl32 1.71(4)
